data_7705001
loop_
_publ_author_name
'Gallego, Ana M.'
'Pe\~nas-Defrutos, Marconi N'
'Marcos-Ayuso, Guillermo'
'Martin-Alvarez, Jose M'
'Mart\'inez-Ilarduya, Jes\'us M'
'Espinet, Pablo'

_publ_section_title
;
 Experimental study of speciation and mechanistic implications when using
 chelating ligands in aryl-alkynyl Stille coupling.
;
_journal_issue 32
_journal_name_full 'Dalton transactions (Cambridge, England : 2003)'
_journal_page_first 11336
_journal_page_last 11345
_journal_paper_doi 10.1039/d0dt02335c
_journal_volume 49
_journal_year 2020
_chemical_formula_moiety 'C27 H24 Cl2 F3 N O P Pd, C H2 Cl2, C F3 O3 S'
_chemical_formula_sum 'C29 H26 Cl4 F6 N O4 P Pd S'
_chemical_formula_weight 877.74
_space_group_crystal_system monoclinic
_space_group_IT_number 15
_space_group_name_Hall '-C 2yc'
_space_group_name_H-M_alt 'C 1 2/c 1'
_atom_sites_solution_hydrogens mixed
_atom_sites_solution_primary dual
_audit_creation_date 2020-04-29
_audit_creation_method
;
Olex2 1.2
(compiled 2018.05.29 svn.r3508 for OlexSys, GUI svn.r5506)
;
_audit_update_record
;
2020-04-28 deposited with the CCDC.	2020-08-03 downloaded from the CCDC.
;
_cell_angle_alpha 90
_cell_angle_beta 97.086(2)
_cell_angle_gamma 90
_cell_formula_units_Z 8
_cell_length_a 29.6077(6)
_cell_length_b 12.1976(3)
_cell_length_c 19.6966(4)
_cell_measurement_reflns_used 6988
_cell_measurement_temperature 294
_cell_measurement_theta_max 29.2460
_cell_measurement_theta_min 3.5270
_cell_volume 7059.0(3)
_computing_cell_refinement 'CrysAlisPro 1.171.39.45g (Rigaku OD, 2018)'
_computing_data_collection 'CrysAlisPro 1.171.39.45g (Rigaku OD, 2018)'
_computing_data_reduction 'CrysAlisPro 1.171.39.45g (Rigaku OD, 2018)'
_computing_molecular_graphics 'Olex2 (Dolomanov et al., 2009)'
_computing_publication_material 'Olex2 (Dolomanov et al., 2009)'
_computing_structure_refinement 'ShelXL (Sheldrick, 2015)'
_computing_structure_solution 'ShelXT (Sheldrick, 2015)'
_diffrn_ambient_temperature 294
_diffrn_detector 'CCD plate'
_diffrn_detector_area_resol_mean 10.4757
_diffrn_detector_type Atlas
_diffrn_measured_fraction_theta_full 0.995
_diffrn_measured_fraction_theta_max 0.844
_diffrn_measurement_details
;
List of Runs (angles in degrees, time in seconds):

  # Type    Start    End  Width  t~exp~   \w     \q     \k     \f   Frames
#--------------------------------------------------------------------------
  1  \w    -29.00  62.00   1.00   51.02    --  -10.64  19.00   0.00   91
  2  \w    -35.00  34.00   1.00   51.02    --  -10.64  19.00 120.00   69
;
_diffrn_measurement_device 'four-circle diffractometer'
_diffrn_measurement_device_type 'SuperNova, Dual, Cu at home/near, Atlas'
_diffrn_measurement_method '\w scans'
_diffrn_orient_matrix_type 'CrysAlisPro convention (1999,Acta A55,543-557)'
_diffrn_orient_matrix_UB_11 -0.0137032000
_diffrn_orient_matrix_UB_12 -0.0424631000
_diffrn_orient_matrix_UB_13 -0.0162263000
_diffrn_orient_matrix_UB_21 -0.0191961000
_diffrn_orient_matrix_UB_22 0.0213275000
_diffrn_orient_matrix_UB_23 0.0138439000
_diffrn_orient_matrix_UB_31 -0.0051437000
_diffrn_orient_matrix_UB_32 0.0335198000
_diffrn_orient_matrix_UB_33 -0.0293574000
_diffrn_radiation_monochromator mirror
_diffrn_radiation_probe x-ray
_diffrn_radiation_type MoK\a
_diffrn_radiation_wavelength 0.71073
_diffrn_reflns_av_R_equivalents 0.0211
_diffrn_reflns_av_unetI/netI 0.0379
_diffrn_reflns_Laue_measured_fraction_full 0.995
_diffrn_reflns_Laue_measured_fraction_max 0.844
_diffrn_reflns_limit_h_max 27
_diffrn_reflns_limit_h_min -37
_diffrn_reflns_limit_k_max 15
_diffrn_reflns_limit_k_min -16
_diffrn_reflns_limit_l_max 23
_diffrn_reflns_limit_l_min -27
_diffrn_reflns_number 14916
_diffrn_reflns_point_group_measured_fraction_full 0.995
_diffrn_reflns_point_group_measured_fraction_max 0.844
_diffrn_reflns_theta_full 25.242
_diffrn_reflns_theta_max 29.462
_diffrn_reflns_theta_min 3.499
_diffrn_source 'micro-focus sealed X-ray tube'
_diffrn_source_type 'SuperNova (Mo) X-ray Source'
_exptl_absorpt_coefficient_mu 1.000
_exptl_absorpt_correction_T_max 1.000
_exptl_absorpt_correction_T_min 0.862
_exptl_absorpt_correction_type gaussian
_exptl_absorpt_process_details
;
CrysAlisPro 1.171.39.45g (Rigaku Oxford Diffraction, 2018)
Numerical absorption correction based on gaussian integration over
			a multifaceted crystal model
Empirical absorption correction using spherical harmonics,
 implemented in SCALE3 ABSPACK scaling algorithm.
;
_exptl_crystal_colour colourless
_exptl_crystal_colour_primary colourless
_exptl_crystal_density_diffrn 1.652
_exptl_crystal_description prism
_exptl_crystal_F_000 3504
_exptl_crystal_size_max 0.341
_exptl_crystal_size_mid 0.172
_exptl_crystal_size_min 0.125
_refine_diff_density_max 0.710
_refine_diff_density_min -0.494
_refine_diff_density_rms 0.070
_refine_ls_extinction_method none
_refine_ls_goodness_of_fit_ref 1.035
_refine_ls_hydrogen_treatment mixed
_refine_ls_matrix_type full
_refine_ls_number_parameters 434
_refine_ls_number_reflns 8267
_refine_ls_number_restraints 0
_refine_ls_restrained_S_all 1.035
_refine_ls_R_factor_all 0.0624
_refine_ls_R_factor_gt 0.0415
_refine_ls_shift/su_max 0.002
_refine_ls_shift/su_mean 0.000
_refine_ls_structure_factor_coef Fsqd
_refine_ls_weighting_details 'w=1/[\s^2^(Fo^2^)+(0.0372P)^2^+14.2659P] where P=(Fo^2^+2Fc^2^)/3'
_refine_ls_weighting_scheme calc
_refine_ls_wR_factor_gt 0.0906
_refine_ls_wR_factor_ref 0.1035
_reflns_Friedel_coverage 0.000
_reflns_number_gt 6271
_reflns_number_total 8267
_reflns_threshold_expression 'I > 2\s(I)'
_cod_data_source_file d0dt02335c2.cif
_cod_data_source_block 5c
_cod_depositor_comments 'Adding full bibliography for 7705001--7705006.cif.'
_cod_database_code 7705001
_shelx_shelxl_version_number 2014/7
_chemical_oxdiff_formula 'C26 H16 Cl2 F6 N O3 P Pd S'
_chemical_oxdiff_usercomment COLOURLESS
_shelx_space_group_comment
;
The symmetry employed for this shelxl refinement is uniquely defined
by the following loop, which should always be used as a source of
symmetry information in preference to the above space-group names.
They are only intended as comments.
;
_reflns_odcompleteness_completeness 99.15
_reflns_odcompleteness_iscentric 1
_reflns_odcompleteness_theta 26.32
_olex2_refinement_description
;
1. Fixed Uiso
 At 1.2 times of:
  All C(H) groups, All C(H,H) groups
 At 1.5 times of:
  All C(H,H,H) groups
2.a Secondary CH2 refined with riding coordinates:
 C47(H47A,H47B), C51(H51A,H51B)
2.b Aromatic/amide H refined with riding coordinates:
 C22(H22), C23(H23), C24(H24), C25(H25), C26(H26), C32(H32), C33(H33),
 C34(H34), C35(H35), C36(H36), C42(H42), C43(H43), C44(H44), C45(H45)
2.c Idealised Me refined as rotating group:
 C48(H48A,H48B,H48C), C49(H49A,H49B,H49C)
;
_olex2_submission_special_instructions 'No special instructions were received'
_oxdiff_exptl_absorpt_empirical_details
;
Empirical correction (ABSPACK) includes:
- Absorption correction using spherical harmonics
- Frame scaling
;
_oxdiff_exptl_absorpt_empirical_full_max 1.098
_oxdiff_exptl_absorpt_empirical_full_min 0.899

loop_
_space_group_symop_operation_xyz
'x, y, z'
'-x, y, -z+1/2'
'x+1/2, y+1/2, z'
'-x+1/2, y+1/2, -z+1/2'
'-x, -y, -z'
'x, -y, z-1/2'
'-x+1/2, -y+1/2, -z'
'x+1/2, -y+1/2, z-1/2'

loop_
_atom_site_label
_atom_site_type_symbol
_atom_site_fract_x
_atom_site_fract_y
_atom_site_fract_z
_atom_site_U_iso_or_equiv
_atom_site_adp_type
_atom_site_occupancy
_atom_site_site_symmetry_order
_atom_site_calc_flag
_atom_site_refinement_flags_posn
_atom_site_refinement_flags_adp
_atom_site_refinement_flags_occupancy
_atom_site_disorder_assembly
_atom_site_disorder_group
C11 C 0.63930(10) 0.3575(3) 0.61135(14) 0.0388(7) Uani 1 1 d . . . . .
C16 C 0.64924(11) 0.4623(3) 0.59178(15) 0.0453(8) Uani 1 1 d . . . . .
C12 C 0.60064(11) 0.3126(3) 0.57614(16) 0.0464(8) Uani 1 1 d . . . . .
C14 C 0.58486(13) 0.4714(4) 0.50916(17) 0.0581(10) Uani 1 1 d . . . . .
C13 C 0.57326(12) 0.3664(3) 0.52478(17) 0.0545(9) Uani 1 1 d . . . . .
C15 C 0.62280(13) 0.5222(3) 0.54247(17) 0.0521(9) Uani 1 1 d . . . . .
F14 F 0.55863(9) 0.5264(2) 0.45972(13) 0.0906(8) Uani 1 1 d . . . . .
N1 N 0.72416(9) 0.1921(2) 0.76233(13) 0.0419(6) Uani 1 1 d . . . . .
O1 O 0.71969(12) 0.2199(3) 0.61105(15) 0.0563(7) Uani 1 1 d . . . . .
H1A H 0.7063(16) 0.207(4) 0.580(2) 0.066(16) Uiso 1 1 d . . . . .
H1B H 0.735(3) 0.264(6) 0.604(4) 0.16(4) Uiso 1 1 d . . . . .
P1 P 0.63636(3) 0.34310(7) 0.76131(4) 0.03747(18) Uani 1 1 d . . . . .
Pd1 Pd 0.67900(2) 0.27820(2) 0.68560(2) 0.03637(8) Uani 1 1 d . . . . .
Cl15 Cl 0.63552(5) 0.65563(9) 0.52454(6) 0.0815(3) Uani 1 1 d . . . . .
Cl13 Cl 0.52538(4) 0.30520(13) 0.48337(6) 0.0965(4) Uani 1 1 d . . . . .
F16 F 0.68681(7) 0.51205(18) 0.62352(11) 0.0636(6) Uani 1 1 d . . . . .
F12 F 0.58782(8) 0.21122(18) 0.59298(11) 0.0667(6) Uani 1 1 d . . . . .
C21 C 0.60084(11) 0.4601(3) 0.73386(15) 0.0449(8) Uani 1 1 d . . . . .
C22 C 0.55548(13) 0.4432(4) 0.70920(19) 0.0617(10) Uani 1 1 d . . . . .
H22 H 0.5426 0.3741 0.7120 0.074 Uiso 1 1 calc R . . . .
C23 C 0.52930(17) 0.5302(5) 0.6801(2) 0.0839(14) Uani 1 1 d . . . . .
H23 H 0.4989 0.5190 0.6634 0.101 Uiso 1 1 calc R . . . .
C24 C 0.5482(2) 0.6318(5) 0.6762(2) 0.0873(16) Uani 1 1 d . . . . .
H24 H 0.5305 0.6895 0.6570 0.105 Uiso 1 1 calc R . . . .
C25 C 0.59283(18) 0.6493(4) 0.7001(2) 0.0742(13) Uani 1 1 d . . . . .
H25 H 0.6053 0.7189 0.6977 0.089 Uiso 1 1 calc R . . . .
C26 C 0.61952(14) 0.5634(3) 0.72796(18) 0.0567(9) Uani 1 1 d . . . . .
H26 H 0.6502 0.5750 0.7428 0.068 Uiso 1 1 calc R . . . .
C31 C 0.59797(11) 0.2427(3) 0.79026(17) 0.0458(8) Uani 1 1 d . . . . .
C32 C 0.57675(14) 0.2670(4) 0.8476(2) 0.0671(11) Uani 1 1 d . . . . .
H32 H 0.5822 0.3334 0.8704 0.081 Uiso 1 1 calc R . . . .
C33 C 0.54734(17) 0.1907(6) 0.8701(3) 0.0935(17) Uani 1 1 d . . . . .
H33 H 0.5330 0.2060 0.9085 0.112 Uiso 1 1 calc R . . . .
C34 C 0.53915(17) 0.0937(5) 0.8367(3) 0.0959(18) Uani 1 1 d . . . . .
H34 H 0.5193 0.0433 0.8525 0.115 Uiso 1 1 calc R . . . .
C35 C 0.55982(16) 0.0696(4) 0.7802(3) 0.0832(14) Uani 1 1 d . . . . .
H35 H 0.5540 0.0031 0.7577 0.100 Uiso 1 1 calc R . . . .
C36 C 0.58946(12) 0.1446(3) 0.7564(2) 0.0572(9) Uani 1 1 d . . . . .
H36 H 0.6035 0.1288 0.7178 0.069 Uiso 1 1 calc R . . . .
C41 C 0.67413(11) 0.3815(3) 0.83791(15) 0.0428(7) Uani 1 1 d . . . . .
C42 C 0.67064(13) 0.4814(3) 0.87118(17) 0.0543(9) Uani 1 1 d . . . . .
H42 H 0.6475 0.5301 0.8556 0.065 Uiso 1 1 calc R . . . .
C43 C 0.70144(16) 0.5085(4) 0.92715(19) 0.0676(11) Uani 1 1 d . . . . .
H43 H 0.6993 0.5757 0.9488 0.081 Uiso 1 1 calc R . . . .
C44 C 0.73537(16) 0.4357(4) 0.9508(2) 0.0768(13) Uani 1 1 d . . . . .
H44 H 0.7562 0.4537 0.9884 0.092 Uiso 1 1 calc R . . . .
C45 C 0.73823(13) 0.3368(4) 0.91879(18) 0.0630(10) Uani 1 1 d . . . . .
H45 H 0.7613 0.2883 0.9353 0.076 Uiso 1 1 calc R . . . .
C46 C 0.70791(11) 0.3066(3) 0.86259(15) 0.0463(8) Uani 1 1 d . . . . .
C47 C 0.71113(12) 0.1937(3) 0.83301(16) 0.0485(8) Uani 1 1 d . . . . .
H47A H 0.7334 0.1518 0.8626 0.058 Uiso 1 1 calc R . . . .
H47B H 0.6819 0.1575 0.8327 0.058 Uiso 1 1 calc R . . . .
C48 C 0.77002(12) 0.2414(3) 0.76337(19) 0.0560(9) Uani 1 1 d . . . . .
H48A H 0.7802 0.2328 0.7193 0.084 Uiso 1 1 calc GR . . . .
H48B H 0.7909 0.2053 0.7974 0.084 Uiso 1 1 calc GR . . . .
H48C H 0.7686 0.3180 0.7742 0.084 Uiso 1 1 calc GR . . . .
C49 C 0.72581(14) 0.0755(3) 0.7413(2) 0.0629(10) Uani 1 1 d . . . . .
H49A H 0.6964 0.0426 0.7423 0.094 Uiso 1 1 calc GR . . . .
H49B H 0.7479 0.0371 0.7723 0.094 Uiso 1 1 calc GR . . . .
H49C H 0.7341 0.0712 0.6958 0.094 Uiso 1 1 calc GR . . . .
C51 C 0.39925(18) 0.0472(4) 0.4491(3) 0.0914(15) Uani 1 1 d . . . . .
H51A H 0.3913 0.0919 0.4866 0.110 Uiso 1 1 calc R . . . .
H51B H 0.3987 -0.0289 0.4633 0.110 Uiso 1 1 calc R . . . .
Cl52 Cl 0.35925(7) 0.06605(17) 0.37943(11) 0.1491(8) Uani 1 1 d . . . . .
Cl53 Cl 0.45257(6) 0.0798(2) 0.43345(13) 0.1592(8) Uani 1 1 d . . . . .
S1 S 0.82405(4) 0.39461(11) 0.57048(5) 0.0698(3) Uani 1 1 d . . . . .
O2 O 0.78313(14) 0.3743(5) 0.5975(2) 0.1411(18) Uani 1 1 d . . . . .
O3 O 0.82959(13) 0.3416(3) 0.50810(16) 0.1041(12) Uani 1 1 d . . . . .
O4 O 0.83627(13) 0.5094(3) 0.57284(19) 0.0981(11) Uani 1 1 d . . . . .
C5 C 0.8674(2) 0.3335(5) 0.6290(3) 0.1024(19) Uani 1 1 d . . . . .
F6 F 0.90791(13) 0.3559(4) 0.6137(2) 0.1469(16) Uani 1 1 d . . . . .
F7 F 0.8614(2) 0.2283(3) 0.6310(3) 0.225(3) Uani 1 1 d . . . . .
F8 F 0.86530(16) 0.3745(4) 0.69223(17) 0.1579(17) Uani 1 1 d . . . . .

loop_
_atom_site_aniso_label
_atom_site_aniso_U_11
_atom_site_aniso_U_22
_atom_site_aniso_U_33
_atom_site_aniso_U_23
_atom_site_aniso_U_13
_atom_site_aniso_U_12
C11 0.0422(17) 0.0480(18) 0.0265(13) -0.0019(13) 0.0047(12) 0.0026(14)
C16 0.0484(19) 0.054(2) 0.0335(16) 0.0004(15) 0.0058(14) -0.0029(16)
C12 0.0478(19) 0.052(2) 0.0381(17) -0.0003(15) 0.0007(14) -0.0019(16)
C14 0.058(2) 0.077(3) 0.0375(17) 0.0142(19) 0.0010(16) 0.018(2)
C13 0.047(2) 0.076(3) 0.0384(17) -0.0003(18) -0.0040(14) 0.0011(18)
C15 0.068(2) 0.049(2) 0.0408(18) 0.0058(16) 0.0144(17) 0.0071(18)
F14 0.0832(18) 0.113(2) 0.0701(15) 0.0347(15) -0.0141(13) 0.0235(16)
N1 0.0388(14) 0.0447(15) 0.0413(14) 0.0042(12) 0.0011(11) 0.0038(11)
O1 0.0550(17) 0.076(2) 0.0382(14) -0.0068(15) 0.0089(13) 0.0115(16)
P1 0.0370(4) 0.0447(4) 0.0306(4) 0.0005(3) 0.0039(3) 0.0002(3)
Pd1 0.03489(13) 0.04375(14) 0.03004(12) 0.00053(10) 0.00231(9) 0.00051(10)
Cl15 0.1187(10) 0.0559(6) 0.0722(7) 0.0162(5) 0.0207(7) 0.0056(6)
Cl13 0.0620(7) 0.1406(12) 0.0778(7) 0.0089(8) -0.0279(6) -0.0213(7)
F16 0.0654(14) 0.0665(14) 0.0560(12) 0.0032(11) -0.0036(10) -0.0220(11)
F12 0.0696(14) 0.0629(14) 0.0631(13) 0.0061(11) -0.0098(11) -0.0183(11)
C21 0.0477(19) 0.054(2) 0.0330(15) 0.0013(15) 0.0074(13) 0.0079(16)
C22 0.048(2) 0.079(3) 0.056(2) 0.008(2) 0.0014(17) 0.0106(19)
C23 0.064(3) 0.114(4) 0.070(3) 0.014(3) -0.003(2) 0.028(3)
C24 0.106(4) 0.091(4) 0.062(3) 0.014(3) -0.001(3) 0.045(3)
C25 0.110(4) 0.058(2) 0.054(2) 0.008(2) 0.007(2) 0.016(3)
C26 0.066(2) 0.056(2) 0.0476(19) 0.0017(18) 0.0050(17) 0.0075(19)
C31 0.0369(17) 0.058(2) 0.0423(17) 0.0097(16) 0.0042(13) -0.0034(15)
C32 0.060(2) 0.089(3) 0.055(2) 0.003(2) 0.0200(19) -0.006(2)
C33 0.073(3) 0.141(5) 0.072(3) 0.022(3) 0.032(3) -0.016(3)
C34 0.068(3) 0.119(5) 0.101(4) 0.037(4) 0.010(3) -0.038(3)
C35 0.074(3) 0.078(3) 0.095(4) 0.014(3) 0.000(3) -0.029(3)
C36 0.051(2) 0.060(2) 0.059(2) 0.0040(19) 0.0039(17) -0.0094(18)
C41 0.0473(18) 0.0519(19) 0.0298(14) 0.0008(14) 0.0066(13) -0.0087(15)
C42 0.069(2) 0.054(2) 0.0400(18) -0.0026(17) 0.0084(16) -0.0064(18)
C43 0.086(3) 0.073(3) 0.045(2) -0.015(2) 0.010(2) -0.025(2)
C44 0.076(3) 0.106(4) 0.045(2) -0.012(2) -0.007(2) -0.026(3)
C45 0.054(2) 0.090(3) 0.0417(19) 0.007(2) -0.0047(16) -0.003(2)
C46 0.0454(18) 0.063(2) 0.0303(15) 0.0067(15) 0.0024(13) -0.0047(16)
C47 0.0465(19) 0.060(2) 0.0379(16) 0.0122(16) 0.0002(14) 0.0030(16)
C48 0.0395(18) 0.075(3) 0.054(2) 0.0041(19) 0.0047(15) 0.0053(17)
C49 0.075(3) 0.047(2) 0.064(2) 0.0007(19) -0.004(2) 0.0110(19)
C51 0.106(4) 0.077(3) 0.096(4) -0.005(3) 0.031(3) -0.010(3)
Cl52 0.1437(16) 0.1344(15) 0.1533(16) -0.0126(13) -0.0445(13) -0.0062(12)
Cl53 0.0969(12) 0.1741(19) 0.214(2) -0.0377(17) 0.0468(14) -0.0234(12)
S1 0.0620(6) 0.0956(9) 0.0518(5) -0.0065(6) 0.0071(5) -0.0090(6)
O2 0.088(3) 0.199(5) 0.143(4) -0.011(4) 0.040(3) -0.051(3)
O3 0.113(3) 0.132(3) 0.0628(19) -0.039(2) -0.0062(18) 0.003(2)
O4 0.117(3) 0.072(2) 0.107(3) 0.000(2) 0.019(2) 0.007(2)
C5 0.129(5) 0.077(4) 0.091(4) 0.001(3) -0.028(4) -0.015(4)
F6 0.077(2) 0.163(4) 0.189(4) -0.036(3) -0.031(2) 0.025(2)
F7 0.325(7) 0.073(2) 0.240(6) 0.054(3) -0.106(5) -0.026(3)
F8 0.210(4) 0.184(4) 0.068(2) 0.014(2) -0.032(2) -0.042(3)

loop_
_atom_type_symbol
_atom_type_description
_atom_type_scat_dispersion_real
_atom_type_scat_dispersion_imag
_atom_type_scat_source
C C 0.0033 0.0016 'International Tables Vol C Tables 4.2.6.8 and 6.1.1.4'
H H 0.0000 0.0000 'International Tables Vol C Tables 4.2.6.8 and 6.1.1.4'
Cl Cl 0.1484 0.1585 'International Tables Vol C Tables 4.2.6.8 and 6.1.1.4'
F F 0.0171 0.0103 'International Tables Vol C Tables 4.2.6.8 and 6.1.1.4'
N N 0.0061 0.0033 'International Tables Vol C Tables 4.2.6.8 and 6.1.1.4'
O O 0.0106 0.0060 'International Tables Vol C Tables 4.2.6.8 and 6.1.1.4'
P P 0.1023 0.0942 'International Tables Vol C Tables 4.2.6.8 and 6.1.1.4'
Pd Pd -0.9988 1.0072 'International Tables Vol C Tables 4.2.6.8 and 6.1.1.4'
S S 0.1246 0.1234 'International Tables Vol C Tables 4.2.6.8 and 6.1.1.4'

loop_
_exptl_crystal_face_index_h
_exptl_crystal_face_index_k
_exptl_crystal_face_index_l
_exptl_crystal_face_perp_dist
40 -5 -6 0.0569
-39 6 3 0.0627
-10 10 -20 0.1370
10 -10 20 0.1370
13 -13 -16 0.0787
-13 13 16 0.0787
12 -15 11 0.1056
-12 15 -11 0.1056
41 3 0 0.0348
-40 -1 -4 0.0653

loop_
_geom_angle_atom_site_label_1
_geom_angle_atom_site_label_2
_geom_angle_atom_site_label_3
_geom_angle
_geom_angle_site_symmetry_1
_geom_angle_site_symmetry_3
_geom_angle_publ_flag
C16 C11 Pd1 121.7(2) . . ?
C12 C11 C16 114.9(3) . . ?
C12 C11 Pd1 123.4(2) . . ?
C11 C16 C15 124.5(3) . . ?
F16 C16 C11 118.7(3) . . ?
F16 C16 C15 116.8(3) . . ?
C11 C12 C13 123.8(3) . . ?
F12 C12 C11 118.9(3) . . ?
F12 C12 C13 117.3(3) . . ?
C13 C14 C15 121.7(3) . . ?
F14 C14 C13 119.3(4) . . ?
F14 C14 C15 118.9(4) . . ?
C12 C13 Cl13 121.2(3) . . ?
C14 C13 C12 117.8(3) . . ?
C14 C13 Cl13 121.0(3) . . ?
C16 C15 Cl15 121.8(3) . . ?
C14 C15 C16 117.1(3) . . ?
C14 C15 Cl15 121.0(3) . . ?
C47 N1 Pd1 116.0(2) . . ?
C48 N1 Pd1 107.4(2) . . ?
C48 N1 C47 108.9(3) . . ?
C48 N1 C49 109.3(3) . . ?
C49 N1 Pd1 108.0(2) . . ?
C49 N1 C47 107.1(3) . . ?
H1A O1 H1B 107(7) . . ?
Pd1 O1 H1A 112(4) . . ?
Pd1 O1 H1B 108(6) . . ?
C21 P1 Pd1 115.96(10) . . ?
C21 P1 C41 108.52(16) . . ?
C31 P1 Pd1 113.73(12) . . ?
C31 P1 C21 105.22(16) . . ?
C31 P1 C41 104.95(15) . . ?
C41 P1 Pd1 107.83(11) . . ?
C11 Pd1 N1 177.31(11) . . ?
C11 Pd1 O1 89.36(12) . . ?
C11 Pd1 P1 89.25(9) . . ?
N1 Pd1 P1 93.31(7) . . ?
O1 Pd1 N1 88.07(11) . . ?
O1 Pd1 P1 178.35(9) . . ?
C22 C21 P1 119.2(3) . . ?
C22 C21 C26 119.0(3) . . ?
C26 C21 P1 121.1(3) . . ?
C21 C22 H22 120.1 . . ?
C21 C22 C23 119.7(4) . . ?
C23 C22 H22 120.1 . . ?
C22 C23 H23 119.9 . . ?
C24 C23 C22 120.2(5) . . ?
C24 C23 H23 119.9 . . ?
C23 C24 H24 119.7 . . ?
C25 C24 C23 120.6(4) . . ?
C25 C24 H24 119.7 . . ?
C24 C25 H25 120.0 . . ?
C24 C25 C26 120.0(5) . . ?
C26 C25 H25 120.0 . . ?
C21 C26 H26 119.8 . . ?
C25 C26 C21 120.4(4) . . ?
C25 C26 H26 119.8 . . ?
C32 C31 P1 118.4(3) . . ?
C36 C31 P1 121.3(3) . . ?
C36 C31 C32 120.3(3) . . ?
C31 C32 H32 120.6 . . ?
C33 C32 C31 118.8(5) . . ?
C33 C32 H32 120.6 . . ?
C32 C33 H33 119.6 . . ?
C34 C33 C32 120.7(5) . . ?
C34 C33 H33 119.6 . . ?
C33 C34 H34 119.7 . . ?
C33 C34 C35 120.7(4) . . ?
C35 C34 H34 119.7 . . ?
C34 C35 H35 120.1 . . ?
C34 C35 C36 119.9(5) . . ?
C36 C35 H35 120.1 . . ?
C31 C36 C35 119.6(4) . . ?
C31 C36 H36 120.2 . . ?
C35 C36 H36 120.2 . . ?
C42 C41 P1 122.7(3) . . ?
C42 C41 C46 120.0(3) . . ?
C46 C41 P1 117.3(2) . . ?
C41 C42 H42 119.8 . . ?
C43 C42 C41 120.3(4) . . ?
C43 C42 H42 119.8 . . ?
C42 C43 H43 120.1 . . ?
C44 C43 C42 119.8(4) . . ?
C44 C43 H43 120.1 . . ?
C43 C44 H44 120.1 . . ?
C45 C44 C43 119.7(4) . . ?
C45 C44 H44 120.1 . . ?
C44 C45 H45 119.0 . . ?
C44 C45 C46 122.1(4) . . ?
C46 C45 H45 119.0 . . ?
C41 C46 C47 122.8(3) . . ?
C45 C46 C41 118.0(4) . . ?
C45 C46 C47 119.2(3) . . ?
N1 C47 C46 114.2(3) . . ?
N1 C47 H47A 108.7 . . ?
N1 C47 H47B 108.7 . . ?
C46 C47 H47A 108.7 . . ?
C46 C47 H47B 108.7 . . ?
H47A C47 H47B 107.6 . . ?
N1 C48 H48A 109.5 . . ?
N1 C48 H48B 109.5 . . ?
N1 C48 H48C 109.5 . . ?
H48A C48 H48B 109.5 . . ?
H48A C48 H48C 109.5 . . ?
H48B C48 H48C 109.5 . . ?
N1 C49 H49A 109.5 . . ?
N1 C49 H49B 109.5 . . ?
N1 C49 H49C 109.5 . . ?
H49A C49 H49B 109.5 . . ?
H49A C49 H49C 109.5 . . ?
H49B C49 H49C 109.5 . . ?
H51A C51 H51B 107.8 . . ?
Cl52 C51 H51A 109.0 . . ?
Cl52 C51 H51B 109.0 . . ?
Cl53 C51 H51A 109.0 . . ?
Cl53 C51 H51B 109.0 . . ?
Cl53 C51 Cl52 113.0(3) . . ?
O2 S1 O3 116.5(3) . . ?
O2 S1 O4 112.5(3) . . ?
O2 S1 C5 105.5(3) . . ?
O3 S1 O4 114.5(2) . . ?
O3 S1 C5 102.7(3) . . ?
O4 S1 C5 103.2(2) . . ?
F6 C5 S1 111.9(4) . . ?
F6 C5 F8 106.5(5) . . ?
F7 C5 S1 110.2(4) . . ?
F7 C5 F6 110.3(7) . . ?
F7 C5 F8 108.5(6) . . ?
F8 C5 S1 109.4(5) . . ?

loop_
_geom_bond_atom_site_label_1
_geom_bond_atom_site_label_2
_geom_bond_distance
_geom_bond_site_symmetry_2
_geom_bond_publ_flag
C11 C16 1.377(5) . ?
C11 C12 1.377(4) . ?
C11 Pd1 2.008(3) . ?
C16 C15 1.379(5) . ?
C16 F16 1.351(4) . ?
C12 C13 1.381(5) . ?
C12 F12 1.347(4) . ?
C14 C13 1.371(6) . ?
C14 C15 1.377(5) . ?
C14 F14 1.347(4) . ?
C13 Cl13 1.716(4) . ?
C15 Cl15 1.717(4) . ?
N1 Pd1 2.162(3) . ?
N1 C47 1.490(4) . ?
N1 C48 1.483(4) . ?
N1 C49 1.484(4) . ?
O1 H1A 0.71(5) . ?
O1 H1B 0.73(8) . ?
O1 Pd1 2.133(3) . ?
P1 Pd1 2.2156(8) . ?
P1 C21 1.815(3) . ?
P1 C31 1.810(3) . ?
P1 C41 1.825(3) . ?
C21 C22 1.386(5) . ?
C21 C26 1.386(5) . ?
C22 H22 0.9300 . ?
C22 C23 1.394(6) . ?
C23 H23 0.9300 . ?
C23 C24 1.366(7) . ?
C24 H24 0.9300 . ?
C24 C25 1.363(7) . ?
C25 H25 0.9300 . ?
C25 C26 1.384(5) . ?
C26 H26 0.9300 . ?
C31 C32 1.390(5) . ?
C31 C36 1.378(5) . ?
C32 H32 0.9300 . ?
C32 C33 1.384(6) . ?
C33 H33 0.9300 . ?
C33 C34 1.361(8) . ?
C34 H34 0.9300 . ?
C34 C35 1.367(7) . ?
C35 H35 0.9300 . ?
C35 C36 1.389(6) . ?
C36 H36 0.9300 . ?
C41 C42 1.393(5) . ?
C41 C46 1.397(5) . ?
C42 H42 0.9300 . ?
C42 C43 1.381(5) . ?
C43 H43 0.9300 . ?
C43 C44 1.378(6) . ?
C44 H44 0.9300 . ?
C44 C45 1.369(6) . ?
C45 H45 0.9300 . ?
C45 C46 1.386(5) . ?
C46 C47 1.503(5) . ?
C47 H47A 0.9700 . ?
C47 H47B 0.9700 . ?
C48 H48A 0.9600 . ?
C48 H48B 0.9600 . ?
C48 H48C 0.9600 . ?
C49 H49A 0.9600 . ?
C49 H49B 0.9600 . ?
C49 H49C 0.9600 . ?
C51 H51A 0.9700 . ?
C51 H51B 0.9700 . ?
C51 Cl52 1.714(6) . ?
C51 Cl53 1.693(5) . ?
S1 O2 1.404(4) . ?
S1 O3 1.416(3) . ?
S1 O4 1.445(4) . ?
S1 C5 1.779(6) . ?
C5 F6 1.303(7) . ?
C5 F7 1.296(6) . ?
C5 F8 1.350(7) . ?

loop_
_exptl_oxdiff_crystal_face_indexfrac_h
_exptl_oxdiff_crystal_face_indexfrac_k
_exptl_oxdiff_crystal_face_indexfrac_l
_exptl_oxdiff_crystal_face_x
_exptl_oxdiff_crystal_face_y
_exptl_oxdiff_crystal_face_z
40.0000 -5.0000 -6.0000 -0.2385 -0.9575 -0.1972
-39.0000 6.0000 3.0000 0.2310 0.9181 0.3136
-10.0000 10.0000 -20.0000 0.0369 0.1284 0.9738
10.0000 -10.0000 20.0000 -0.0369 -0.1284 -0.9738
13.0000 -13.0000 -16.0000 0.6335 -0.7483 -0.0329
-13.0000 13.0000 16.0000 -0.6335 0.7483 0.0329
12.0000 -15.0000 11.0000 0.2940 -0.3980 -0.8875
-12.0000 15.0000 -11.0000 -0.2940 0.3980 0.8875
41.0000 3.0000 -0.0000 -0.6892 -0.7231 -0.1103
-40.0000 -1.0000 -4.0000 0.6555 0.6911 0.2897
